data_9010873
loop_
_publ_author_name
'Camara, F.'
'Iezzi, G.'
'Tiepolo, M.'
'Oberti, R.'

_publ_section_title
;
 The crstal chemistry of lithium and Fe3+ in synthetic orthopyroxene
 Sample: LMFPX5
;
_journal_name_full 'Physics and Chemistry of Minerals'
_journal_page_first 475
_journal_page_last 483
_journal_paper_doi 10.1007/s00269-006-0094-x
_journal_volume 33
_journal_year 2006
_chemical_formula_sum 'Fe0.47 Li0.2 Mg1.33 O6 Si2'
_chemical_name_mineral Enstatite
_space_group_IT_number 61
_symmetry_space_group_name_Hall '-P 2ac 2ab'
_symmetry_space_group_name_H-M 'P b c a'
_cell_angle_alpha 90
_cell_angle_beta 90
_cell_angle_gamma 90
_cell_length_a 18.2162
_cell_length_b 8.8194
_cell_length_c 5.2054
_cell_formula_units_Z 8
_cell_volume 836.279
_database_code_amcsd 0009043
_exptl_crystal_density_diffrn 3.370
_cod_original_formula_sum 'Mg1.33 Fe.47 Li.2 Si2 O6'
_cod_database_code 9010873

loop_
_space_group_symop_operation_xyz
x,y,z
x,1/2-y,1/2+z
-x,1/2+y,1/2-z
1/2-x,1/2+y,z
1/2+x,1/2-y,-z
1/2+x,y,1/2-z
1/2-x,-y,1/2+z
-x,-y,-z

loop_
_atom_site_label
_atom_site_fract_x
_atom_site_fract_y
_atom_site_fract_z
_atom_site_occupancy
_atom_site_U_iso_or_equiv
MgM1 0.37540 0.65130 0.87400 0.74000 0.00836
Fe3+M1 0.37540 0.65130 0.87400 0.20000 0.00836
Fe2+M1 0.37540 0.65130 0.87400 0.06000 0.00836
MgM2 0.37750 0.48480 0.36570 0.59000 0.00925
Fe2+M2 0.37750 0.48480 0.36570 0.21000 0.00925
LiM2 0.37750 0.48480 0.36570 0.20000 0.00925
Sia 0.27210 0.34080 0.05370 1.00000 0.00570
Sib 0.47400 0.33710 0.79430 1.00000 0.00583
O1a 0.18350 0.33780 0.04340 1.00000 0.00773
O1b 0.56300 0.33770 0.79620 1.00000 0.00798
O2a 0.31040 0.50300 0.05000 1.00000 0.00899
O2b 0.43410 0.48670 0.69690 1.00000 0.00988
O3a 0.30320 0.22800 -0.17120 1.00000 0.00836
O3b 0.44750 0.20140 0.59300 1.00000 0.00937

loop_
_cod_related_entry_id
_cod_related_entry_database
_cod_related_entry_code
1 AMCSD 0009043
